data_4305302
loop_
_publ_author_name
'Z. Tomkowicz'
'S. Ostrovsky'
'H. M\"uller-Bunz'
'A. J. Hussein Eltmimi'
'M. Rams'
'D. A. Brown'
'W. Haase'

_publ_contact_author
;
        Prof. Dr. Wolfgang Haase
        Eduard-Zintl-Institute of Inorganic and Physical Chemistry
        Darmstadt University of Technology
        Petersenstrasse 20
        64287 Darmstadt
        Germany
;
_publ_contact_author_email 'haase@chemie.tu-darmstadt.de '
_publ_contact_author_fax '0049 6151 164924'
_publ_contact_author_phone '0049 6151 163398'
_publ_section_title
;
Extended Triple-Bridged Ni(II)- and Co(II)-Hydroxamate Trinuclear
Complexes: Synthesis, Crystal Structures, and Magnetic Properties
;
_journal_name_full 'Inorganic Chemistry'
_journal_page_first 6956
_journal_page_last 6963
_journal_paper_doi 10.1021/ic800264y
_journal_volume 47
_journal_year 2008
_chemical_formula_sum 'C34 H44 Co3 F12 N6 O12'
_chemical_formula_weight 1133.54
_chemical_name_systematic
; 
 ? 
;
_space_group_IT_number 14
_symmetry_cell_setting monoclinic
_symmetry_space_group_name_Hall '-P 2yn'
_symmetry_space_group_name_H-M 'P 1 21/n 1'
_atom_sites_solution_hydrogens geom
_atom_sites_solution_primary direct
_atom_sites_solution_secondary difmap
_audit_creation_method SHELXL-97
_cell_angle_alpha 90.00
_cell_angle_beta 105.954(4)
_cell_angle_gamma 90.00
_cell_formula_units_Z 2
_cell_length_a 12.822(4)
_cell_length_b 12.952(4)
_cell_length_c 14.699(4)
_cell_measurement_reflns_used 9900
_cell_measurement_temperature 293(2)
_cell_measurement_theta_max 28.79
_cell_measurement_theta_min 2.28
_cell_volume 2347.0(12)
_computing_cell_refinement 'Bruker SMART'
_computing_data_collection 'Bruker SMART'
_computing_data_reduction 'Bruker SAINT'
_computing_molecular_graphics 'Bruker SHELXTL'
_computing_publication_material 'Bruker SHELXTL'
_computing_structure_refinement 'SHELXL-97 (Sheldrick, 1997)'
_computing_structure_solution 'SHELXS-97 (Sheldrick, 1990)'
_diffrn_ambient_temperature 293(2)
_diffrn_measured_fraction_theta_full 0.998
_diffrn_measured_fraction_theta_max 0.998
_diffrn_measurement_device_type 'CCD area detector'
_diffrn_measurement_method 'phi and omega scans'
_diffrn_radiation_monochromator graphite
_diffrn_radiation_source 'fine-focus sealed tube'
_diffrn_radiation_type MoK\a
_diffrn_radiation_wavelength 0.71073
_diffrn_reflns_av_R_equivalents 0.0168
_diffrn_reflns_av_sigmaI/netI 0.0105
_diffrn_reflns_limit_h_max 16
_diffrn_reflns_limit_h_min -16
_diffrn_reflns_limit_k_max 16
_diffrn_reflns_limit_k_min -16
_diffrn_reflns_limit_l_max 18
_diffrn_reflns_limit_l_min -18
_diffrn_reflns_number 37872
_diffrn_reflns_theta_full 27.00
_diffrn_reflns_theta_max 27.00
_diffrn_reflns_theta_min 2.44
_exptl_absorpt_coefficient_mu 1.157
_exptl_absorpt_correction_T_max 0.5247
_exptl_absorpt_correction_T_min 0.4139
_exptl_absorpt_correction_type multi-scan
_exptl_absorpt_process_details SADABS
_exptl_crystal_colour purple
_exptl_crystal_density_diffrn 1.604
_exptl_crystal_density_method 'not measured'
_exptl_crystal_description prism
_exptl_crystal_F_000 1150
_exptl_crystal_size_max 0.81
_exptl_crystal_size_mid 0.76
_exptl_crystal_size_min 0.64
_refine_diff_density_max 0.897
_refine_diff_density_min -0.467
_refine_diff_density_rms 0.062
_refine_ls_extinction_method none
_refine_ls_goodness_of_fit_ref 1.019
_refine_ls_hydrogen_treatment mixed
_refine_ls_matrix_type full
_refine_ls_number_parameters 340
_refine_ls_number_reflns 5112
_refine_ls_number_restraints 0
_refine_ls_restrained_S_all 1.019
_refine_ls_R_factor_all 0.0424
_refine_ls_R_factor_gt 0.0393
_refine_ls_shift/su_max 0.002
_refine_ls_shift/su_mean 0.000
_refine_ls_structure_factor_coef Fsqd
_refine_ls_weighting_details 'calc w=1/[\s^2^(Fo^2^)+(0.0653P)^2^+1.4083P] where P=(Fo^2^+2Fc^2^)/3'
_refine_ls_weighting_scheme calc
_refine_ls_wR_factor_gt 0.1080
_refine_ls_wR_factor_ref 0.1113
_reflns_number_gt 4671
_reflns_number_total 5112
_reflns_threshold_expression >2sigma(I)
_cod_data_source_file ic800264y-file002_2.cif
_cod_data_source_block CoBA
_cod_depositor_comments
;
The following automatic conversions were performed:
'_symmetry_cell_setting' value 'Monoclinic' changed to 'monoclinic'
according to '/home/saulius/struct/CIF-dictionaries/cif_core.dic'
dictionary named 'cif_core.dic' version 2.4.1 from 2010-06-29.

Automatic conversion script
Id: cif_fix_enum 1527 2010-12-29 10:47:43Z saulius 
;
_cod_original_cell_volume 2346.9(12)
_cod_original_formula_sum 'C34 H44 N6 O12 F12 Co3'
_cod_database_code 4305302

loop_
_symmetry_equiv_pos_as_xyz
'x, y, z'
'-x+1/2, y+1/2, -z+1/2'
'-x, -y, -z'
'x-1/2, -y-1/2, z-1/2'

loop_
_atom_site_label
_atom_site_type_symbol
_atom_site_fract_x
_atom_site_fract_y
_atom_site_fract_z
_atom_site_U_iso_or_equiv
_atom_site_adp_type
_atom_site_occupancy
_atom_site_symmetry_multiplicity
_atom_site_calc_flag
_atom_site_refinement_flags
_atom_site_disorder_assembly
_atom_site_disorder_group
Co1 Co 1.0000 1.0000 0.0000 0.03949(12) Uani 1 2 d S . .
Co2 Co 0.72886(2) 0.90704(2) -0.078609(19) 0.03885(11) Uani 1 1 d . . .
O1 O 0.84375(12) 1.00197(12) 0.01112(11) 0.0426(3) Uani 1 1 d . . .
N1 N 0.83646(16) 0.98235(17) 0.10167(14) 0.0471(4) Uani 1 1 d . . .
H1N1 H 0.888(2) 0.995(2) 0.143(2) 0.045(7) Uiso 1 1 d . . .
C1 C 0.75368(17) 0.93011(19) 0.11434(16) 0.0447(5) Uani 1 1 d . . .
O2 O 0.67842(13) 0.90011(14) 0.04511(11) 0.0514(4) Uani 1 1 d . . .
C2 C 0.75173(19) 0.9078(2) 0.21289(17) 0.0530(6) Uani 1 1 d . . .
C3 C 0.7873(3) 0.9782(3) 0.2858(2) 0.0745(9) Uani 1 1 d . . .
H3 H 0.8145 1.0420 0.2745 0.089 Uiso 1 1 calc R . .
C4 C 0.7817(3) 0.9520(4) 0.3772(2) 0.0990(13) Uani 1 1 d . . .
H4 H 0.8056 0.9988 0.4265 0.119 Uiso 1 1 calc R . .
C5 C 0.7421(3) 0.8596(4) 0.3943(2) 0.0983(13) Uani 1 1 d . . .
H5 H 0.7392 0.8430 0.4551 0.118 Uiso 1 1 calc R . .
C6 C 0.7062(3) 0.7905(4) 0.3225(3) 0.0913(11) Uani 1 1 d . . .
H6 H 0.6788 0.7271 0.3347 0.110 Uiso 1 1 calc R . .
C7 C 0.7102(2) 0.8137(3) 0.2315(2) 0.0680(7) Uani 1 1 d . . .
H7 H 0.6850 0.7662 0.1830 0.082 Uiso 1 1 calc R . .
C8 C 0.5549(3) 0.7410(3) -0.0872(2) 0.0720(8) Uani 1 1 d . . .
H8A H 0.4902 0.7054 -0.1210 0.108 Uiso 1 1 calc R . .
H8B H 0.5412 0.7783 -0.0352 0.108 Uiso 1 1 calc R . .
H8C H 0.6120 0.6918 -0.0635 0.108 Uiso 1 1 calc R . .
C9 C 0.6086(3) 0.7535(3) -0.2292(2) 0.0709(8) Uani 1 1 d . . .
H9A H 0.5449 0.7146 -0.2599 0.106 Uiso 1 1 calc R . .
H9B H 0.6679 0.7070 -0.2044 0.106 Uiso 1 1 calc R . .
H9C H 0.6264 0.7991 -0.2742 0.106 Uiso 1 1 calc R . .
N2 N 0.62550(16) 1.03594(16) -0.14439(14) 0.0493(4) Uani 1 1 d . . .
C10 C 0.4992(2) 0.8904(3) -0.1848(3) 0.0743(8) Uani 1 1 d . . .
H10A H 0.4427 0.8600 -0.2358 0.089 Uiso 1 1 calc R . .
H10B H 0.4679 0.9061 -0.1334 0.089 Uiso 1 1 calc R . .
C11 C 0.5366(2) 0.9867(3) -0.2185(2) 0.0730(8) Uani 1 1 d . . .
H11A H 0.4762 1.0344 -0.2376 0.088 Uiso 1 1 calc R . .
H11B H 0.5620 0.9720 -0.2735 0.088 Uiso 1 1 calc R . .
N3 N 0.58790(16) 0.81414(16) -0.15155(15) 0.0517(5) Uani 1 1 d . . .
C12 C 0.5873(3) 1.0942(2) -0.0744(3) 0.0742(9) Uani 1 1 d . . .
H12A H 0.6482 1.1248 -0.0293 0.111 Uiso 1 1 calc R . .
H12B H 0.5502 1.0485 -0.0424 0.111 Uiso 1 1 calc R . .
H12C H 0.5386 1.1475 -0.1058 0.111 Uiso 1 1 calc R . .
C13 C 0.6812(3) 1.1096(2) -0.1924(2) 0.0695(8) Uani 1 1 d . . .
H13A H 0.6323 1.1643 -0.2201 0.104 Uiso 1 1 calc R . .
H13B H 0.7041 1.0743 -0.2410 0.104 Uiso 1 1 calc R . .
H13C H 0.7434 1.1380 -0.1471 0.104 Uiso 1 1 calc R . .
O3 O 1.05153(14) 1.01176(15) 0.15205(12) 0.0555(4) Uani 1 1 d . . .
O4 O 1.20950(14) 1.09566(14) 0.19673(13) 0.0540(4) Uani 1 1 d . . .
C14 C 1.12532(17) 1.05968(18) 0.20806(15) 0.0422(4) Uani 1 1 d . A .
C15 C 1.1100(2) 1.0754(2) 0.30737(19) 0.0623(7) Uani 1 1 d . . .
F1 F 1.0218(4) 1.1435(4) 0.2960(3) 0.0961(16) Uani 0.637(8) 1 d P A 1
F2 F 1.0800(9) 0.9972(4) 0.3419(5) 0.128(4) Uani 0.637(8) 1 d P A 1
F3 F 1.1856(4) 1.1273(6) 0.3636(4) 0.107(3) Uani 0.637(8) 1 d P A 1
F1A F 1.1922(8) 1.0089(9) 0.3709(4) 0.104(3) Uani 0.363(8) 1 d P A 2
F2A F 1.1368(18) 1.1535(7) 0.3469(9) 0.159(9) Uani 0.363(8) 1 d P A 2
F3A F 1.0280(9) 1.0342(16) 0.3216(8) 0.150(9) Uani 0.363(8) 1 d P A 2
O5 O 0.82756(14) 0.77834(14) -0.03011(15) 0.0613(5) Uani 1 1 d . . .
O6 O 0.99894(13) 0.83809(14) 0.00893(13) 0.0558(4) Uani 1 1 d . . .
C16 C 0.92760(19) 0.77147(18) -0.00718(15) 0.0453(5) Uani 1 1 d . . .
C17 C 0.9683(2) 0.6593(2) 0.0005(2) 0.0615(7) Uani 1 1 d . . .
F4 F 0.9199(2) 0.6034(2) 0.0523(3) 0.1467(13) Uani 1 1 d . . .
F5 F 0.9511(4) 0.6169(2) -0.0783(2) 0.198(2) Uani 1 1 d . . .
F6 F 1.07107(17) 0.64810(17) 0.04616(16) 0.0948(7) Uani 1 1 d . . .

loop_
_atom_site_aniso_label
_atom_site_aniso_U_11
_atom_site_aniso_U_22
_atom_site_aniso_U_33
_atom_site_aniso_U_23
_atom_site_aniso_U_13
_atom_site_aniso_U_12
Co1 0.0330(2) 0.0500(2) 0.0366(2) 0.00026(16) 0.01156(15) -0.00492(15)
Co2 0.03176(16) 0.04603(18) 0.03931(17) -0.00056(11) 0.01067(12) -0.00101(10)
O1 0.0376(7) 0.0536(9) 0.0391(7) -0.0012(6) 0.0147(6) -0.0041(6)
N1 0.0378(10) 0.0674(13) 0.0374(9) -0.0069(8) 0.0128(8) -0.0072(9)
C1 0.0368(10) 0.0586(13) 0.0407(11) -0.0007(9) 0.0139(9) 0.0020(9)
O2 0.0392(8) 0.0741(11) 0.0417(8) 0.0011(7) 0.0125(7) -0.0110(7)
C2 0.0366(11) 0.0815(18) 0.0427(12) 0.0027(11) 0.0139(9) 0.0041(10)
C3 0.0666(18) 0.110(3) 0.0508(15) -0.0168(16) 0.0226(13) -0.0138(17)
C4 0.086(2) 0.166(4) 0.0477(16) -0.022(2) 0.0234(16) -0.010(3)
C5 0.081(2) 0.171(4) 0.0470(16) 0.017(2) 0.0251(16) 0.000(3)
C6 0.085(2) 0.122(3) 0.071(2) 0.036(2) 0.0293(18) 0.004(2)
C7 0.0653(16) 0.086(2) 0.0548(15) 0.0117(14) 0.0206(13) -0.0010(15)
C8 0.0761(19) 0.0715(18) 0.0767(19) -0.0136(15) 0.0352(16) -0.0288(15)
C9 0.0770(19) 0.0764(19) 0.0636(16) -0.0234(15) 0.0267(14) -0.0241(15)
N2 0.0445(10) 0.0509(11) 0.0526(11) 0.0020(9) 0.0136(8) 0.0048(8)
C10 0.0425(14) 0.080(2) 0.091(2) -0.0013(17) 0.0037(14) -0.0044(13)
C11 0.0548(16) 0.0774(19) 0.0743(19) 0.0075(15) -0.0033(14) 0.0060(14)
N3 0.0439(10) 0.0540(11) 0.0563(11) -0.0084(9) 0.0120(9) -0.0069(9)
C12 0.089(2) 0.0656(17) 0.081(2) 0.0053(14) 0.0468(18) 0.0235(15)
C13 0.081(2) 0.0589(16) 0.0751(19) 0.0173(14) 0.0333(16) 0.0101(14)
O3 0.0437(9) 0.0821(12) 0.0397(8) -0.0033(8) 0.0097(7) -0.0146(8)
O4 0.0426(9) 0.0728(11) 0.0502(9) -0.0123(8) 0.0188(7) -0.0107(7)
C14 0.0375(10) 0.0488(11) 0.0406(10) 0.0004(9) 0.0114(8) 0.0010(9)
C15 0.0645(16) 0.0782(19) 0.0497(14) -0.0108(13) 0.0246(12) -0.0173(14)
F1 0.088(3) 0.111(4) 0.101(3) -0.032(2) 0.046(2) 0.018(2)
F2 0.269(13) 0.067(2) 0.080(4) 0.0026(19) 0.101(6) -0.035(4)
F3 0.079(2) 0.194(9) 0.0463(18) -0.035(3) 0.0136(16) -0.047(3)
F1A 0.111(6) 0.155(8) 0.046(3) 0.025(3) 0.022(3) 0.028(5)
F2A 0.37(3) 0.047(3) 0.107(9) -0.035(4) 0.138(13) -0.042(8)
F3A 0.087(6) 0.31(3) 0.074(6) -0.038(10) 0.050(5) -0.090(9)
O5 0.0434(9) 0.0493(9) 0.0869(13) 0.0060(9) 0.0105(9) 0.0027(7)
O6 0.0439(9) 0.0517(9) 0.0721(11) 0.0026(8) 0.0165(8) 0.0005(7)
C16 0.0496(12) 0.0466(11) 0.0399(10) 0.0045(9) 0.0125(9) 0.0050(9)
C17 0.0632(16) 0.0529(14) 0.0619(15) 0.0008(12) 0.0061(12) 0.0101(12)
F4 0.119(2) 0.0844(16) 0.249(4) 0.080(2) 0.071(2) 0.0189(14)
F5 0.304(5) 0.127(2) 0.0935(18) -0.0603(17) -0.060(2) 0.119(3)
F6 0.0767(12) 0.0837(13) 0.1109(16) 0.0033(11) 0.0039(11) 0.0340(10)

loop_
_atom_type_symbol
_atom_type_description
_atom_type_scat_dispersion_real
_atom_type_scat_dispersion_imag
_atom_type_scat_source
C C 0.0033 0.0016 'International Tables Vol C Tables 4.2.6.8 and 6.1.1.4'
H H 0.0000 0.0000 'International Tables Vol C Tables 4.2.6.8 and 6.1.1.4'
N N 0.0061 0.0033 'International Tables Vol C Tables 4.2.6.8 and 6.1.1.4'
O O 0.0106 0.0060 'International Tables Vol C Tables 4.2.6.8 and 6.1.1.4'
F F 0.0171 0.0103 'International Tables Vol C Tables 4.2.6.8 and 6.1.1.4'
Co Co 0.3494 0.9721 'International Tables Vol C Tables 4.2.6.8 and 6.1.1.4'

loop_
_geom_angle_atom_site_label_1
_geom_angle_atom_site_label_2
_geom_angle_atom_site_label_3
_geom_angle
_geom_angle_site_symmetry_1
_geom_angle_site_symmetry_3
_geom_angle_publ_flag
O1 Co1 O1 180 . 3_775 ?
O1 Co1 O6 90.90(6) . 3_775 ?
O1 Co1 O6 89.10(6) 3_775 3_775 ?
O1 Co1 O6 89.10(6) . . ?
O1 Co1 O6 90.90(6) 3_775 . ?
O6 Co1 O6 180 3_775 . ?
O1 Co1 O3 86.80(6) . . ?
O1 Co1 O3 93.20(6) 3_775 . ?
O6 Co1 O3 89.36(7) 3_775 . ?
O6 Co1 O3 90.64(7) . . ?
O1 Co1 O3 93.19(6) . 3_775 ?
O1 Co1 O3 86.80(6) 3_775 3_775 ?
O6 Co1 O3 90.63(7) 3_775 3_775 ?
O6 Co1 O3 89.36(7) . 3_775 ?
O3 Co1 O3 180 . 3_775 ?
O1 Co2 O2 78.99(6) . . ?
O1 Co2 O5 89.91(7) . . ?
O2 Co2 O5 88.41(8) . . ?
O1 Co2 O4 99.90(6) . 3_775 ?
O2 Co2 O4 174.78(7) . 3_775 ?
O5 Co2 O4 86.48(8) . 3_775 ?
O1 Co2 N2 93.81(7) . . ?
O2 Co2 N2 97.04(7) . . ?
O5 Co2 N2 173.90(8) . . ?
O4 Co2 N2 88.11(8) 3_775 . ?
O1 Co2 N3 167.76(7) . . ?
O2 Co2 N3 89.50(7) . . ?
O5 Co2 N3 93.98(8) . . ?
O4 Co2 N3 91.93(7) 3_775 . ?
N2 Co2 N3 83.37(8) . . ?
N1 O1 Co1 113.55(12) . . ?
N1 O1 Co2 106.10(12) . . ?
Co1 O1 Co2 118.48(7) . . ?
C1 N1 O1 120.11(19) . . ?
C1 N1 H1N1 123(2) . . ?
O1 N1 H1N1 116(2) . . ?
O2 C1 N1 121.0(2) . . ?
O2 C1 C2 121.0(2) . . ?
N1 C1 C2 118.0(2) . . ?
C1 O2 Co2 109.79(14) . . ?
C3 C2 C7 119.2(3) . . ?
C3 C2 C1 122.5(3) . . ?
C7 C2 C1 118.3(2) . . ?
C2 C3 C4 119.2(4) . . ?
C2 C3 H3 120.4 . . ?
C4 C3 H3 120.4 . . ?
C5 C4 C3 120.8(4) . . ?
C5 C4 H4 119.6 . . ?
C3 C4 H4 119.6 . . ?
C4 C5 C6 120.1(3) . . ?
C4 C5 H5 119.9 . . ?
C6 C5 H5 119.9 . . ?
C5 C6 C7 120.7(4) . . ?
C5 C6 H6 119.6 . . ?
C7 C6 H6 119.6 . . ?
C6 C7 C2 119.9(3) . . ?
C6 C7 H7 120.0 . . ?
C2 C7 H7 120.0 . . ?
N3 C8 H8A 109.5 . . ?
N3 C8 H8B 109.5 . . ?
H8A C8 H8B 109.5 . . ?
N3 C8 H8C 109.5 . . ?
H8A C8 H8C 109.5 . . ?
H8B C8 H8C 109.5 . . ?
N3 C9 H9A 109.5 . . ?
N3 C9 H9B 109.5 . . ?
H9A C9 H9B 109.5 . . ?
N3 C9 H9C 109.5 . . ?
H9A C9 H9C 109.5 . . ?
H9B C9 H9C 109.5 . . ?
C12 N2 C13 107.5(2) . . ?
C12 N2 C11 113.5(3) . . ?
C13 N2 C11 107.5(2) . . ?
C12 N2 Co2 111.24(18) . . ?
C13 N2 Co2 112.94(16) . . ?
C11 N2 Co2 104.24(16) . . ?
C11 C10 N3 112.6(2) . . ?
C11 C10 H10A 109.1 . . ?
N3 C10 H10A 109.1 . . ?
C11 C10 H10B 109.1 . . ?
N3 C10 H10B 109.1 . . ?
H10A C10 H10B 107.8 . . ?
C10 C11 N2 111.9(3) . . ?
C10 C11 H11A 109.2 . . ?
N2 C11 H11A 109.2 . . ?
C10 C11 H11B 109.2 . . ?
N2 C11 H11B 109.2 . . ?
H11A C11 H11B 107.9 . . ?
C9 N3 C8 107.4(2) . . ?
C9 N3 C10 112.7(2) . . ?
C8 N3 C10 108.0(2) . . ?
C9 N3 Co2 111.92(16) . . ?
C8 N3 Co2 112.38(17) . . ?
C10 N3 Co2 104.51(16) . . ?
N2 C12 H12A 109.5 . . ?
N2 C12 H12B 109.5 . . ?
H12A C12 H12B 109.5 . . ?
N2 C12 H12C 109.5 . . ?
H12A C12 H12C 109.5 . . ?
H12B C12 H12C 109.5 . . ?
N2 C13 H13A 109.5 . . ?
N2 C13 H13B 109.5 . . ?
H13A C13 H13B 109.5 . . ?
N2 C13 H13C 109.5 . . ?
H13A C13 H13C 109.5 . . ?
H13B C13 H13C 109.5 . . ?
C14 O3 Co1 133.33(15) . . ?
C14 O4 Co2 130.65(15) . 3_775 ?
O4 C14 O3 129.8(2) . . ?
O4 C14 C15 115.1(2) . . ?
O3 C14 C15 115.1(2) . . ?
F2A C15 F3A 115.6(10) . . ?
F2 C15 F3 115.5(5) . . ?
F2 C15 F1 103.3(5) . . ?
F3 C15 F1 100.9(4) . . ?
F2A C15 F1A 97.4(9) . . ?
F3A C15 F1A 97.6(8) . . ?
F1 C15 F1A 148.2(4) . . ?
F2 C15 C14 114.6(3) . . ?
F3 C15 C14 114.2(3) . . ?
F1 C15 C14 106.2(3) . . ?
F1A C15 C14 105.5(3) . . ?
C16 O5 Co2 129.34(16) . . ?
C16 O6 Co1 134.75(16) . . ?
O6 C16 O5 131.4(2) . . ?
O6 C16 C17 115.4(2) . . ?
O5 C16 C17 113.2(2) . . ?
F5 C17 F6 108.9(3) . . ?
F5 C17 F4 107.6(4) . . ?
F6 C17 F4 102.1(3) . . ?
F5 C17 C16 112.2(2) . . ?
F6 C17 C16 114.6(2) . . ?
F4 C17 C16 110.9(3) . . ?

loop_
_geom_bond_atom_site_label_1
_geom_bond_atom_site_label_2
_geom_bond_distance
_geom_bond_site_symmetry_2
_geom_bond_publ_flag
Co1 O1 2.0545(16) . ?
Co1 O1 2.0545(16) 3_775 ?
Co1 O6 2.1014(19) 3_775 ?
Co1 O6 2.1014(19) . ?
Co1 O3 2.1548(18) . ?
Co1 O3 2.1548(18) 3_775 ?
Co2 O1 2.0864(16) . ?
Co2 O2 2.0928(17) . ?
Co2 O5 2.0958(18) . ?
Co2 O4 2.0963(18) 3_775 ?
Co2 N2 2.185(2) . ?
Co2 N3 2.191(2) . ?
O1 N1 1.383(2) . ?
N1 C1 1.315(3) . ?
N1 H1N1 0.78(3) . ?
C1 O2 1.256(3) . ?
C1 C2 1.484(3) . ?
C2 C3 1.385(4) . ?
C2 C7 1.387(4) . ?
C3 C4 1.407(5) . ?
C3 H3 0.9300 . ?
C4 C5 1.350(7) . ?
C4 H4 0.9300 . ?
C5 C6 1.363(6) . ?
C5 H5 0.9300 . ?
C6 C7 1.385(4) . ?
C6 H6 0.9300 . ?
C7 H7 0.9300 . ?
C8 N3 1.481(4) . ?
C8 H8A 0.9600 . ?
C8 H8B 0.9600 . ?
C8 H8C 0.9600 . ?
C9 N3 1.469(3) . ?
C9 H9A 0.9600 . ?
C9 H9B 0.9600 . ?
C9 H9C 0.9600 . ?
N2 C12 1.464(3) . ?
N2 C13 1.482(3) . ?
N2 C11 1.486(4) . ?
C10 C11 1.471(5) . ?
C10 N3 1.484(4) . ?
C10 H10A 0.9700 . ?
C10 H10B 0.9700 . ?
C11 H11A 0.9700 . ?
C11 H11B 0.9700 . ?
C12 H12A 0.9600 . ?
C12 H12B 0.9600 . ?
C12 H12C 0.9600 . ?
C13 H13A 0.9600 . ?
C13 H13B 0.9600 . ?
C13 H13C 0.9600 . ?
O3 C14 1.237(3) . ?
O4 C14 1.228(3) . ?
O4 Co2 2.0963(18) 3_775 ?
C14 C15 1.539(3) . ?
C15 F2A 1.171(9) . ?
C15 F2 1.240(5) . ?
C15 F3A 1.247(9) . ?
C15 F3 1.278(5) . ?
C15 F1 1.408(5) . ?
C15 F1A 1.477(7) . ?
O5 C16 1.237(3) . ?
O6 C16 1.232(3) . ?
C16 C17 1.537(3) . ?
C17 F5 1.246(4) . ?
C17 F6 1.312(3) . ?
C17 F4 1.323(4) . ?

loop_
_geom_hbond_atom_site_label_D
_geom_hbond_atom_site_label_H
_geom_hbond_atom_site_label_A
_geom_hbond_distance_DH
_geom_hbond_distance_HA
_geom_hbond_distance_DA
_geom_hbond_angle_DHA
_geom_hbond_site_symmetry_A
N1 H1N1 O3 0.78(3) 2.07(3) 2.679(3) 134(3) .

loop_
_geom_torsion_atom_site_label_1
_geom_torsion_atom_site_label_2
_geom_torsion_atom_site_label_3
_geom_torsion_atom_site_label_4
_geom_torsion
_geom_torsion_site_symmetry_1
_geom_torsion_site_symmetry_2
_geom_torsion_site_symmetry_3
_geom_torsion_site_symmetry_4
_geom_torsion_publ_flag
O6 Co1 O1 N1 -105.21(14) 3_775 . . . ?
O6 Co1 O1 N1 74.79(14) . . . . ?
O3 Co1 O1 N1 -15.90(14) . . . . ?
O3 Co1 O1 N1 164.10(14) 3_775 . . . ?
O6 Co1 O1 Co2 129.30(9) 3_775 . . . ?
O6 Co1 O1 Co2 -50.70(9) . . . . ?
O3 Co1 O1 Co2 -141.39(9) . . . . ?
O3 Co1 O1 Co2 38.61(9) 3_775 . . . ?
O2 Co2 O1 N1 15.27(13) . . . . ?
O5 Co2 O1 N1 -73.13(14) . . . . ?
O4 Co2 O1 N1 -159.54(13) 3_775 . . . ?
N2 Co2 O1 N1 111.71(13) . . . . ?
N3 Co2 O1 N1 35.5(4) . . . . ?
O2 Co2 O1 Co1 144.29(9) . . . . ?
O5 Co2 O1 Co1 55.90(9) . . . . ?
O4 Co2 O1 Co1 -30.51(10) 3_775 . . . ?
N2 Co2 O1 Co1 -119.26(9) . . . . ?
N3 Co2 O1 Co1 164.5(3) . . . . ?
Co1 O1 N1 C1 -144.73(18) . . . . ?
Co2 O1 N1 C1 -12.9(2) . . . . ?
O1 N1 C1 O2 -2.3(4) . . . . ?
O1 N1 C1 C2 177.8(2) . . . . ?
N1 C1 O2 Co2 16.4(3) . . . . ?
C2 C1 O2 Co2 -163.75(18) . . . . ?
O1 Co2 O2 C1 -17.39(16) . . . . ?
O5 Co2 O2 C1 72.83(17) . . . . ?
O4 Co2 O2 C1 60.9(8) 3_775 . . . ?
N2 Co2 O2 C1 -109.92(17) . . . . ?
N3 Co2 O2 C1 166.82(17) . . . . ?
O2 C1 C2 C3 -142.0(3) . . . . ?
N1 C1 C2 C3 37.9(4) . . . . ?
O2 C1 C2 C7 36.4(4) . . . . ?
N1 C1 C2 C7 -143.7(3) . . . . ?
C7 C2 C3 C4 0.8(5) . . . . ?
C1 C2 C3 C4 179.2(3) . . . . ?
C2 C3 C4 C5 -0.1(6) . . . . ?
C3 C4 C5 C6 -0.4(7) . . . . ?
C4 C5 C6 C7 0.2(6) . . . . ?
C5 C6 C7 C2 0.5(5) . . . . ?
C3 C2 C7 C6 -1.0(5) . . . . ?
C1 C2 C7 C6 -179.5(3) . . . . ?
O1 Co2 N2 C12 -60.5(2) . . . . ?
O2 Co2 N2 C12 18.8(2) . . . . ?
O5 Co2 N2 C12 172.1(6) . . . . ?
O4 Co2 N2 C12 -160.3(2) 3_775 . . . ?
N3 Co2 N2 C12 107.5(2) . . . . ?
O1 Co2 N2 C13 60.42(19) . . . . ?
O2 Co2 N2 C13 139.79(19) . . . . ?
O5 Co2 N2 C13 -67.0(7) . . . . ?
O4 Co2 N2 C13 -39.38(19) 3_775 . . . ?
N3 Co2 N2 C13 -131.5(2) . . . . ?
O1 Co2 N2 C11 176.78(18) . . . . ?
O2 Co2 N2 C11 -103.85(18) . . . . ?
O5 Co2 N2 C11 49.4(7) . . . . ?
O4 Co2 N2 C11 76.98(18) 3_775 . . . ?
N3 Co2 N2 C11 -15.18(18) . . . . ?
N3 C10 C11 N2 -57.3(4) . . . . ?
C12 N2 C11 C10 -79.8(3) . . . . ?
C13 N2 C11 C10 161.5(3) . . . . ?
Co2 N2 C11 C10 41.4(3) . . . . ?
C11 C10 N3 C9 -83.2(3) . . . . ?
C11 C10 N3 C8 158.4(3) . . . . ?
C11 C10 N3 Co2 38.5(3) . . . . ?
O1 Co2 N3 C9 -172.1(3) . . . . ?
O2 Co2 N3 C9 -152.2(2) . . . . ?
O5 Co2 N3 C9 -63.8(2) . . . . ?
O4 Co2 N3 C9 22.8(2) 3_775 . . . ?
N2 Co2 N3 C9 110.6(2) . . . . ?
O1 Co2 N3 C8 -51.1(4) . . . . ?
O2 Co2 N3 C8 -31.28(19) . . . . ?
O5 Co2 N3 C8 57.09(19) . . . . ?
O4 Co2 N3 C8 143.69(19) 3_775 . . . ?
N2 Co2 N3 C8 -128.4(2) . . . . ?
O1 Co2 N3 C10 65.7(4) . . . . ?
O2 Co2 N3 C10 85.57(19) . . . . ?
O5 Co2 N3 C10 173.94(19) . . . . ?
O4 Co2 N3 C10 -99.46(19) 3_775 . . . ?
N2 Co2 N3 C10 -11.58(19) . . . . ?
O1 Co1 O3 C14 -140.8(2) . . . . ?
O1 Co1 O3 C14 39.2(2) 3_775 . . . ?
O6 Co1 O3 C14 -49.9(2) 3_775 . . . ?
O6 Co1 O3 C14 130.1(2) . . . . ?
Co2 O4 C14 O3 -0.7(4) 3_775 . . . ?
Co2 O4 C14 C15 178.40(18) 3_775 . . . ?
Co1 O3 C14 O4 -20.8(4) . . . . ?
Co1 O3 C14 C15 160.14(19) . . . . ?
O4 C14 C15 F2A 38.7(13) . . . . ?
O3 C14 C15 F2A -142.1(13) . . . . ?
O4 C14 C15 F2 -134.0(6) . . . . ?
O3 C14 C15 F2 45.3(7) . . . . ?
O4 C14 C15 F3A -176.1(11) . . . . ?
O3 C14 C15 F3A 3.2(12) . . . . ?
O4 C14 C15 F3 2.5(5) . . . . ?
O3 C14 C15 F3 -178.3(5) . . . . ?
O4 C14 C15 F1 112.7(4) . . . . ?
O3 C14 C15 F1 -68.1(4) . . . . ?
O4 C14 C15 F1A -69.4(6) . . . . ?
O3 C14 C15 F1A 109.9(6) . . . . ?
O1 Co2 O5 C16 -35.7(2) . . . . ?
O2 Co2 O5 C16 -114.7(2) . . . . ?
O4 Co2 O5 C16 64.2(2) 3_775 . . . ?
N2 Co2 O5 C16 91.9(7) . . . . ?
N3 Co2 O5 C16 155.9(2) . . . . ?
O1 Co1 O6 C16 23.0(2) . . . . ?
O1 Co1 O6 C16 -157.0(2) 3_775 . . . ?
O3 Co1 O6 C16 109.8(2) . . . . ?
O3 Co1 O6 C16 -70.2(2) 3_775 . . . ?
Co1 O6 C16 O5 -4.9(4) . . . . ?
Co1 O6 C16 C17 173.92(18) . . . . ?
Co2 O5 C16 O6 13.4(4) . . . . ?
Co2 O5 C16 C17 -165.46(18) . . . . ?
O6 C16 C17 F5 -108.0(4) . . . . ?
O5 C16 C17 F5 71.0(4) . . . . ?
O6 C16 C17 F6 16.8(4) . . . . ?
O5 C16 C17 F6 -164.2(3) . . . . ?
O6 C16 C17 F4 131.7(3) . . . . ?
O5 C16 C17 F4 -49.3(4) . . . . ?
